data_4135490
loop_
_publ_author_name
'Liu, Jianguo'
'Song, Heng'
'Wang, Tianlin'
'Jia, Jiong'
'Tong, Qing-Xiao'
'Tung, Chen-Ho'
'Wang, Wenguang'

_publ_section_title
;
 Iron-Catalyzed Regiodivergent Hydrostannation of Alkynes: Intermediacy of
 Fe(IV)--H versus Fe(II)--Vinylidene
;
_journal_name_full 'Journal of the American Chemical Society'
_journal_paper_doi 10.1021/jacs.0c11448
_journal_year 2020
_chemical_formula_moiety 'C28 H30 Fe N P'
_chemical_formula_sum 'C28 H30 Fe N P'
_chemical_formula_weight 467.38
_space_group_crystal_system monoclinic
_space_group_IT_number 14
_space_group_name_Hall '-P 2yn'
_space_group_name_H-M_alt 'P 1 21/n 1'
_symmetry_Int_Tables_number 14
_atom_sites_solution_primary iterative
_audit_creation_date 2020-01-08
_audit_creation_method
;
Olex2 1.2
(compiled 2018.05.29 svn.r3508 for OlexSys, GUI svn.r5506)
;
_cell_angle_alpha 90
_cell_angle_beta 97.915(6)
_cell_angle_gamma 90
_cell_formula_units_Z 4
_cell_length_a 9.068(4)
_cell_length_b 18.588(9)
_cell_length_c 14.778(7)
_cell_measurement_reflns_used 3018
_cell_measurement_temperature 173
_cell_measurement_theta_max 25.22
_cell_measurement_theta_min 2.49
_cell_volume 2467(2)
_computing_cell_refinement 'SAINT V8.30C (?, 2016)'
_computing_data_reduction 'SAINT V8.30C (?, 2016)'
_computing_molecular_graphics 'Olex2 (Dolomanov et al., 2009)'
_computing_publication_material 'Olex2 (Dolomanov et al., 2009)'
_computing_structure_refinement 'olex2.refine (Bourhis et al., 2015)'
_computing_structure_solution
;
Superflip (Palatinus & Chapuis, 2007;Palatinus & van der Lee, 2008;
Palatinus et al., 2012)
;
_diffrn_ambient_temperature 173
_diffrn_measured_fraction_theta_full 0.9989
_diffrn_measured_fraction_theta_max 0.9989
_diffrn_measurement_device_type 'Bruker APEX-II CCD'
_diffrn_measurement_method '\f and \w scans'
_diffrn_radiation_monochromator graphite
_diffrn_radiation_type synchrotron
_diffrn_radiation_wavelength 0.71
_diffrn_reflns_av_R_equivalents 0.0750
_diffrn_reflns_av_unetI/netI 0.0947
_diffrn_reflns_limit_h_max 11
_diffrn_reflns_limit_h_min -11
_diffrn_reflns_limit_k_max 24
_diffrn_reflns_limit_k_min -23
_diffrn_reflns_limit_l_max 19
_diffrn_reflns_limit_l_min -19
_diffrn_reflns_number 16976
_diffrn_reflns_theta_full 24.9989
_diffrn_reflns_theta_max 25.00
_diffrn_reflns_theta_min 1.77
_diffrn_standards_number 0
_exptl_absorpt_coefficient_mu 0.689
_exptl_absorpt_correction_T_max 0.7456
_exptl_absorpt_correction_T_min 0.5436
_exptl_absorpt_correction_type multi-scan
_exptl_absorpt_process_details
;
SADABS-2012/1 (Bruker,2012) was used for absorption correction.
wR2(int) was 0.0733 before and 0.0620 after correction.
The Ratio of minimum to maximum transmission is 0.7291.
The \l/2 correction factor is 0.0015.
;
_exptl_crystal_colour 'metallic orangish orange'
_exptl_crystal_colour_lustre metallic
_exptl_crystal_colour_modifier orangish
_exptl_crystal_colour_primary orange
_exptl_crystal_density_diffrn 1.2582
_exptl_crystal_description cube
_exptl_crystal_F_000 986.1120
_exptl_crystal_size_max 0.09
_exptl_crystal_size_mid 0.05
_exptl_crystal_size_min 0.02
_refine_diff_density_max 1.6381
_refine_diff_density_min -0.7373
_refine_diff_density_rms 0.1294
_refine_ls_d_res_high 0.8400
_refine_ls_d_res_low 11.4998
_refine_ls_goodness_of_fit_ref 1.0883
_refine_ls_hydrogen_treatment mixed
_refine_ls_matrix_type full
_refine_ls_number_constraints 48
_refine_ls_number_parameters 289
_refine_ls_number_reflns 4356
_refine_ls_number_restraints 0
_refine_ls_restrained_S_all 1.0883
_refine_ls_R_factor_all 0.0898
_refine_ls_R_factor_gt 0.0515
_refine_ls_shift/su_max 0.0000
_refine_ls_shift/su_mean 0.0000
_refine_ls_structure_factor_coef Fsqd
_refine_ls_weighting_details 'w=1/[\s^2^(Fo^2^)+(0.0720P)^2^] where P=(Fo^2^+2Fc^2^)/3'
_refine_ls_weighting_scheme calc
_refine_ls_wR_factor_gt 0.1207
_refine_ls_wR_factor_ref 0.1449
_reflns_Friedel_coverage 0.0
_reflns_limit_h_max 8
_reflns_limit_h_min -10
_reflns_limit_k_max 22
_reflns_limit_k_min 0
_reflns_limit_l_max 17
_reflns_limit_l_min -7
_reflns_number_gt 3025
_reflns_number_total 4356
_reflns_threshold_expression I>=2u(I)
_cod_data_source_file ja0c11448_si_002.cif
_cod_data_source_block 1
_cod_original_sg_symbol_Hall '-P 2ybc (x-z,y,z)'
_cod_database_code 4135490
_olex2_refinement_description
;
1. Fixed Uiso
 At 1.2 times of:
  All C(H) groups
 At 1.5 times of:
  All C(H,H,H) groups
2.a Aromatic/amide H refined with riding coordinates:
 C5(H5), C14(H14), C12(H12), C18(H18), C4(H4), C8(H8), C3(H3), C2(H2),
 C10(H10), C11(H11), C16(H16), C15(H15), C17(H17), C9(H9)
2.b Idealised Me refined as rotating group:
 C24(H24a,H24b,H24c), C28(H28a,H28b,H28c), C25(H25a,H25b,H25c), C26(H26a,H26b,
 H26c), C27(H27a,H27b,H27c)
;
_olex2_submission_special_instructions 'No special instructions were received'

loop_
_space_group_symop_id
_space_group_symop_operation_xyz
1 x,y,z
2 -x+1/2,y+1/2,-z+1/2
3 -x,-y,-z
4 x-1/2,-y-1/2,z-1/2

loop_
_atom_site_label
_atom_site_type_symbol
_atom_site_fract_x
_atom_site_fract_y
_atom_site_fract_z
_atom_site_U_iso_or_equiv
_atom_site_adp_type
_atom_site_occupancy
_atom_site_refinement_flags_posn
Fe1 Fe 0.28348(6) 0.48750(3) 0.79842(4) 0.0304(2) Uani 1.000000 .
P1 P 0.33396(11) 0.37743(5) 0.75667(6) 0.0244(3) Uani 1.000000 .
C6 C 0.2553(4) 0.32428(19) 0.8422(2) 0.0233(8) Uani 1.000000 .
N1 N 0.2197(4) 0.44309(18) 0.8975(2) 0.0341(8) Uani 1.000000 .
C7 C 0.2508(4) 0.34214(18) 0.6462(2) 0.0246(8) Uani 1.000000 .
C23 C 0.3819(5) 0.5528(2) 0.7099(3) 0.0367(10) Uani 1.000000 .
C1 C 0.2083(4) 0.3692(2) 0.9094(2) 0.0266(8) Uani 1.000000 .
C13 C 0.5277(4) 0.3467(2) 0.7686(2) 0.0281(9) Uani 1.000000 .
C5 C 0.2404(4) 0.2505(2) 0.8472(2) 0.0299(9) Uani 1.000000 .
H5 H 0.2722(4) 0.2209(2) 0.8012(2) 0.0359(11) Uiso 1.000000 R
C14 C 0.5698(4) 0.2808(2) 0.7356(3) 0.0348(10) Uani 1.000000 .
H14 H 0.4972(4) 0.2506(2) 0.7023(3) 0.0417(12) Uiso 1.000000 R
C12 C 0.3273(4) 0.3442(2) 0.5705(2) 0.0297(9) Uani 1.000000 .
H12 H 0.4271(4) 0.3611(2) 0.5772(2) 0.0356(11) Uiso 1.000000 R
C21 C 0.1500(5) 0.5712(2) 0.7526(3) 0.0381(10) Uani 1.000000 .
C19 C 0.4017(4) 0.5816(2) 0.8004(3) 0.0376(10) Uani 1.000000 .
C18 C 0.6360(5) 0.3897(2) 0.8166(3) 0.0389(10) Uani 1.000000 .
H18 H 0.6090(5) 0.4351(2) 0.8388(3) 0.0467(13) Uiso 1.000000 R
C4 C 0.1789(4) 0.2189(2) 0.9193(3) 0.0328(9) Uani 1.000000 .
H4 H 0.1676(4) 0.1682(2) 0.9224(3) 0.0394(11) Uiso 1.000000 R
C8 C 0.1047(4) 0.3189(2) 0.6342(3) 0.0396(11) Uani 1.000000 .
H8 H 0.0506(4) 0.3182(2) 0.6849(3) 0.0475(13) Uiso 1.000000 R
C3 C 0.1345(4) 0.2634(2) 0.9864(3) 0.0348(10) Uani 1.000000 .
H3 H 0.0929(4) 0.2425(2) 1.0359(3) 0.0417(12) Uiso 1.000000 R
C2 C 0.1497(4) 0.3371(2) 0.9825(2) 0.0322(9) Uani 1.000000 .
H2 H 0.1203(4) 0.3663(2) 1.0297(2) 0.0386(11) Uiso 1.000000 R
C20 C 0.2566(5) 0.5937(2) 0.8265(3) 0.0355(10) Uani 1.000000 .
C22 C 0.2283(5) 0.5460(2) 0.6799(3) 0.0372(10) Uani 1.000000 .
C10 C 0.1132(5) 0.2980(2) 0.4752(3) 0.0404(11) Uani 1.000000 .
H10 H 0.0666(5) 0.2825(2) 0.4170(3) 0.0485(13) Uiso 1.000000 R
C24 C 0.5467(5) 0.5987(3) 0.8586(3) 0.0550(13) Uani 1.000000 .
H24a H 0.5435(13) 0.5816(15) 0.9210(6) 0.0825(19) Uiso 1.000000 GR
H24b H 0.6283(6) 0.5749(13) 0.8333(12) 0.0825(19) Uiso 1.000000 GR
H24c H 0.5627(17) 0.6509(3) 0.8594(17) 0.0825(19) Uiso 1.000000 GR
C11 C 0.2585(5) 0.3219(2) 0.4856(3) 0.0376(10) Uani 1.000000 .
H11 H 0.3115(5) 0.3230(2) 0.4345(3) 0.0451(12) Uiso 1.000000 R
C16 C 0.8234(5) 0.3025(3) 0.8000(3) 0.0467(12) Uani 1.000000 .
H16 H 0.9243(5) 0.2873(3) 0.8109(3) 0.0560(15) Uiso 1.000000 R
C28 C 0.5066(5) 0.5358(3) 0.6552(3) 0.0563(13) Uani 1.000000 .
H28a H 0.5916(14) 0.5161(16) 0.6958(5) 0.084(2) Uiso 1.000000 GR
H28b H 0.4720(12) 0.5003(13) 0.6079(14) 0.084(2) Uiso 1.000000 GR
H28c H 0.537(2) 0.5798(4) 0.6263(18) 0.084(2) Uiso 1.000000 GR
C25 C 0.2263(6) 0.6246(2) 0.9157(3) 0.0557(13) Uani 1.000000 .
H25a H 0.137(2) 0.6019(12) 0.9339(11) 0.084(2) Uiso 1.000000 GR
H25b H 0.3118(15) 0.6156(14) 0.9625(6) 0.084(2) Uiso 1.000000 GR
H25c H 0.210(3) 0.6766(4) 0.9090(6) 0.084(2) Uiso 1.000000 GR
C15 C 0.7174(5) 0.2590(2) 0.7513(3) 0.0416(11) Uani 1.000000 .
H15 H 0.7456(5) 0.2140(2) 0.7283(3) 0.0499(13) Uiso 1.000000 R
C26 C -0.0164(5) 0.5718(2) 0.7489(3) 0.0573(13) Uani 1.000000 .
H26a H -0.0577(6) 0.5270(7) 0.7211(19) 0.086(2) Uiso 1.000000 GR
H26b H -0.0421(5) 0.5760(16) 0.8109(4) 0.086(2) Uiso 1.000000 GR
H26c H -0.0579(6) 0.6128(10) 0.7122(17) 0.086(2) Uiso 1.000000 GR
C17 C 0.7834(5) 0.3675(3) 0.8328(3) 0.0462(11) Uani 1.000000 .
H17 H 0.8564(5) 0.3973(3) 0.8665(3) 0.0554(14) Uiso 1.000000 R
C9 C 0.0355(5) 0.2964(2) 0.5487(3) 0.0422(11) Uani 1.000000 .
H9 H -0.0647(5) 0.2802(2) 0.5414(3) 0.0506(13) Uiso 1.000000 R
C27 C 0.1543(6) 0.5219(2) 0.5882(3) 0.0558(13) Uani 1.000000 .
H27a H 0.2241(12) 0.4930(14) 0.5584(9) 0.084(2) Uiso 1.000000 GR
H27b H 0.066(2) 0.4929(14) 0.5956(3) 0.084(2) Uiso 1.000000 GR
H27c H 0.124(3) 0.5641(2) 0.5504(8) 0.084(2) Uiso 1.000000 GR
H1 H 0.188(5) 0.469(2) 0.943(3) 0.047(12) Uiso 1.000000 .

loop_
_atom_site_aniso_label
_atom_site_aniso_U_11
_atom_site_aniso_U_22
_atom_site_aniso_U_33
_atom_site_aniso_U_12
_atom_site_aniso_U_13
_atom_site_aniso_U_23
Fe1 0.0341(4) 0.0291(3) 0.0295(3) -0.0004(3) 0.0096(3) -0.0007(2)
P1 0.0232(6) 0.0294(6) 0.0220(5) 0.0005(4) 0.0086(4) -0.0000(4)
C6 0.019(2) 0.033(2) 0.0190(18) -0.0001(16) 0.0067(15) 0.0028(15)
N1 0.039(2) 0.034(2) 0.0320(19) 0.0031(16) 0.0151(16) -0.0069(15)
C7 0.026(2) 0.023(2) 0.0247(19) 0.0022(16) 0.0044(16) -0.0016(15)
C23 0.044(3) 0.030(2) 0.039(2) 0.005(2) 0.017(2) 0.0072(18)
C1 0.022(2) 0.031(2) 0.0266(19) 0.0007(17) 0.0053(16) -0.0002(16)
C13 0.025(2) 0.039(2) 0.0218(18) 0.0012(18) 0.0093(16) 0.0045(16)
C5 0.026(2) 0.032(2) 0.033(2) 0.0033(18) 0.0100(17) 0.0017(17)
C14 0.028(2) 0.046(3) 0.033(2) 0.0043(19) 0.0096(18) 0.0035(18)
C12 0.031(2) 0.032(2) 0.028(2) -0.0022(18) 0.0117(17) -0.0022(16)
C21 0.038(3) 0.027(2) 0.050(3) -0.0018(19) 0.011(2) 0.0021(19)
C19 0.034(2) 0.036(2) 0.043(2) -0.0085(19) 0.006(2) -0.0025(19)
C18 0.031(2) 0.049(3) 0.037(2) -0.003(2) 0.0068(19) 0.0018(19)
C4 0.030(2) 0.030(2) 0.038(2) -0.0050(18) 0.0018(19) 0.0046(17)
C8 0.028(2) 0.059(3) 0.033(2) 0.001(2) 0.0122(19) 0.003(2)
C3 0.028(2) 0.048(3) 0.029(2) -0.007(2) 0.0049(17) 0.0085(18)
C2 0.029(2) 0.043(3) 0.026(2) -0.0046(19) 0.0104(17) -0.0022(17)
C20 0.040(3) 0.029(2) 0.038(2) -0.0054(19) 0.0056(19) -0.0023(18)
C22 0.050(3) 0.025(2) 0.037(2) 0.003(2) 0.008(2) 0.0062(17)
C10 0.051(3) 0.043(3) 0.025(2) -0.004(2) -0.004(2) -0.0004(18)
C24 0.043(3) 0.052(3) 0.069(3) -0.012(2) 0.008(3) -0.003(2)
C11 0.048(3) 0.038(2) 0.030(2) -0.002(2) 0.014(2) -0.0003(18)
C16 0.023(3) 0.081(4) 0.037(2) 0.010(2) 0.010(2) 0.022(2)
C28 0.064(3) 0.053(3) 0.058(3) 0.002(3) 0.032(3) 0.011(2)
C25 0.075(4) 0.044(3) 0.051(3) -0.001(3) 0.020(3) -0.013(2)
C15 0.040(3) 0.053(3) 0.036(2) 0.015(2) 0.019(2) 0.007(2)
C26 0.046(3) 0.047(3) 0.077(4) 0.009(2) 0.004(3) -0.000(3)
C17 0.030(3) 0.063(3) 0.044(3) -0.004(2) 0.001(2) 0.008(2)
C9 0.031(3) 0.059(3) 0.035(2) -0.008(2) -0.001(2) 0.008(2)
C27 0.079(4) 0.049(3) 0.036(3) 0.003(3) -0.008(2) 0.002(2)

loop_
_atom_type_symbol
_atom_type_scat_dispersion_real
_atom_type_scat_dispersion_imag
_atom_type_scat_Cromer_Mann_a1
_atom_type_scat_Cromer_Mann_a2
_atom_type_scat_Cromer_Mann_a3
_atom_type_scat_Cromer_Mann_a4
_atom_type_scat_Cromer_Mann_b1
_atom_type_scat_Cromer_Mann_b2
_atom_type_scat_Cromer_Mann_b3
_atom_type_scat_Cromer_Mann_b4
_atom_type_scat_Cromer_Mann_c
_atom_type_scat_source
_atom_type_scat_dispersion_source
H 0.00000 0.00000 0.49300 0.32291 0.14019 0.04081 10.51090 26.12570 3.14236 57.79970 0.0030380000826 'International Tables Volume C Table 6.1.1.4 (pp. 500-502)' 'Henke, Gullikson and Davis, At. Data and Nucl. Data Tables, 1993, 54, 2'
C 0.00346 0.00161 2.31000 1.02000 1.58860 0.86500 20.84390 10.20750 0.56870 51.65120 0.215599998832 'International Tables Volume C Table 6.1.1.4 (pp. 500-502)' 'Henke, Gullikson and Davis, At. Data and Nucl. Data Tables, 1993, 54, 2'
N 0.00652 0.00322 12.21260 3.13220 2.01250 1.16630 0.00570 9.89330 28.99750 0.58260 -11.5290002823 'International Tables Volume C Table 6.1.1.4 (pp. 500-502)' 'Henke, Gullikson and Davis, At. Data and Nucl. Data Tables, 1993, 54, 2'
Fe 0.35804 0.84774 11.76950 7.35730 3.52220 2.30450 4.76110 0.30720 15.35350 76.88050 1.03690004349 'International Tables Volume C Table 6.1.1.4 (pp. 500-502)' 'Henke, Gullikson and Davis, At. Data and Nucl. Data Tables, 1993, 54, 2'
P 0.10417 0.09652 6.43450 4.17910 1.78000 1.49080 1.90670 27.15700 0.52600 68.16450 1.11489999294 'International Tables Volume C Table 6.1.1.4 (pp. 500-502)' 'Henke, Gullikson and Davis, At. Data and Nucl. Data Tables, 1993, 54, 2'

loop_
_geom_angle_atom_site_label_1
_geom_angle_atom_site_label_2
_geom_angle_atom_site_label_3
_geom_angle
_geom_angle_site_symmetry_1
_geom_angle_site_symmetry_3
_geom_angle_publ_flag
N1 Fe1 P1 84.63(11) . . ?
C23 Fe1 P1 104.08(11) . . ?
C23 Fe1 N1 166.64(16) . . ?
C21 Fe1 P1 139.11(12) . . ?
C21 Fe1 N1 111.74(15) . . ?
C21 Fe1 C23 68.25(16) . . ?
C19 Fe1 P1 131.91(12) . . ?
C19 Fe1 N1 126.31(15) . . ?
C19 Fe1 C23 40.51(15) . . ?
C19 Fe1 C21 68.74(16) . . ?
C20 Fe1 P1 172.51(11) . . ?
C20 Fe1 N1 102.29(15) . . ?
C20 Fe1 C23 68.60(15) . . ?
C20 Fe1 C21 40.78(16) . . ?
C20 Fe1 C19 41.23(15) . . ?
C22 Fe1 P1 106.69(11) . . ?
C22 Fe1 N1 147.64(16) . . ?
C22 Fe1 C23 39.78(16) . . ?
C22 Fe1 C21 41.34(15) . . ?
C22 Fe1 C19 68.14(16) . . ?
C22 Fe1 C20 68.92(16) . . ?
C6 P1 Fe1 101.10(12) . . ?
C7 P1 Fe1 120.56(12) . . ?
C7 P1 C6 105.80(16) . . ?
C13 P1 Fe1 119.74(13) . . ?
C13 P1 C6 103.02(16) . . ?
C13 P1 C7 104.30(16) . . ?
C1 C6 P1 110.7(3) . . ?
C5 C6 P1 128.7(3) . . ?
C5 C6 C1 120.7(3) . . ?
C1 N1 Fe1 125.5(2) . . ?
C12 C7 P1 121.2(3) . . ?
C8 C7 P1 119.9(3) . . ?
C8 C7 C12 118.6(3) . . ?
C19 C23 Fe1 68.8(2) . . ?
C22 C23 Fe1 69.7(2) . . ?
C22 C23 C19 108.7(3) . . ?
C28 C23 Fe1 129.3(3) . . ?
C28 C23 C19 124.9(4) . . ?
C28 C23 C22 126.3(4) . . ?
N1 C1 C6 117.5(3) . . ?
C2 C1 C6 118.4(3) . . ?
C2 C1 N1 124.1(3) . . ?
C14 C13 P1 123.2(3) . . ?
C18 C13 P1 118.2(3) . . ?
C18 C13 C14 118.6(4) . . ?
C4 C5 C6 120.6(3) . . ?
C15 C14 C13 120.3(4) . . ?
C11 C12 C7 120.4(4) . . ?
C20 C21 Fe1 70.0(2) . . ?
C22 C21 Fe1 70.6(2) . . ?
C22 C21 C20 108.4(4) . . ?
C26 C21 Fe1 124.6(3) . . ?
C26 C21 C20 126.9(4) . . ?
C26 C21 C22 124.7(4) . . ?
C23 C19 Fe1 70.7(2) . . ?
C20 C19 Fe1 69.0(2) . . ?
C20 C19 C23 107.9(3) . . ?
C24 C19 Fe1 127.2(3) . . ?
C24 C19 C23 127.1(4) . . ?
C24 C19 C20 125.0(4) . . ?
C17 C18 C13 121.0(4) . . ?
C3 C4 C5 118.6(4) . . ?
C9 C8 C7 120.9(4) . . ?
C2 C3 C4 121.3(3) . . ?
C3 C2 C1 120.4(3) . . ?
C21 C20 Fe1 69.2(2) . . ?
C19 C20 Fe1 69.8(2) . . ?
C19 C20 C21 107.4(3) . . ?
C25 C20 Fe1 126.3(3) . . ?
C25 C20 C21 127.1(4) . . ?
C25 C20 C19 125.5(4) . . ?
C23 C22 Fe1 70.5(2) . . ?
C21 C22 Fe1 68.1(2) . . ?
C21 C22 C23 107.6(4) . . ?
C27 C22 Fe1 129.6(3) . . ?
C27 C22 C23 127.8(4) . . ?
C27 C22 C21 124.4(4) . . ?
C9 C10 C11 120.3(4) . . ?
C10 C11 C12 120.1(4) . . ?
C17 C16 C15 120.2(4) . . ?
C16 C15 C14 120.1(4) . . ?
C16 C17 C18 119.8(4) . . ?
C10 C9 C8 119.6(4) . . ?

loop_
_geom_bond_atom_site_label_1
_geom_bond_atom_site_label_2
_geom_bond_distance
_geom_bond_site_symmetry_2
_geom_bond_publ_flag
Fe1 P1 2.2033(14) . ?
Fe1 N1 1.842(3) . ?
Fe1 C23 2.074(4) . ?
Fe1 C21 2.029(4) . ?
Fe1 C19 2.049(4) . ?
Fe1 C20 2.039(4) . ?
Fe1 C22 2.063(4) . ?
P1 C6 1.825(3) . ?
P1 C7 1.823(4) . ?
P1 C13 1.832(4) . ?
C6 C1 1.407(5) . ?
C6 C5 1.382(5) . ?
N1 C1 1.391(5) . ?
C7 C12 1.397(5) . ?
C7 C8 1.381(5) . ?
C23 C19 1.428(5) . ?
C23 C22 1.408(6) . ?
C23 C28 1.512(5) . ?
C1 C2 1.401(5) . ?
C13 C14 1.391(5) . ?
C13 C18 1.384(5) . ?
C5 C4 1.398(5) . ?
C14 C15 1.388(5) . ?
C12 C11 1.385(5) . ?
C21 C20 1.417(6) . ?
C21 C22 1.445(5) . ?
C21 C26 1.503(6) . ?
C19 C20 1.439(5) . ?
C19 C24 1.503(6) . ?
C18 C17 1.389(6) . ?
C4 C3 1.392(5) . ?
C8 C9 1.395(6) . ?
C3 C2 1.379(5) . ?
C20 C25 1.498(5) . ?
C22 C27 1.497(6) . ?
C10 C11 1.378(6) . ?
C10 C9 1.374(5) . ?
C16 C15 1.381(6) . ?
C16 C17 1.369(6) . ?
